data_1503609
loop_
_publ_author_name
'Cassar, Doyle J.'
'Nagaradja, Elisabeth'
'Butler, David C. D.'
'Villemin, Didier'
'Richards, Christopher J.'

_publ_section_title
;
 Regioselective, Stereoselective, and Conformationally Controlled
 Synthesis of
 (\h(4)-Tetraarylcyclobutadiene)(\h(5)-carbomethoxycyclopentadienyl)cobalt
 Metallocenes.
;
_journal_issue 3
_journal_name_full 'Organic letters'
_journal_page_first 894
_journal_page_last 897
_journal_paper_doi 10.1021/ol203415r
_journal_volume 14
_journal_year 2012
_chemical_formula_sum 'C63 H43 Co O6'
_chemical_formula_weight 954.90
_chemical_name_systematic
;
 ?
;
_space_group_IT_number 14
_symmetry_cell_setting monoclinic
_symmetry_space_group_name_Hall '-P 2yn'
_symmetry_space_group_name_H-M 'P 1 21/n 1'
_atom_sites_solution_hydrogens geom
_atom_sites_solution_primary direct
_atom_sites_solution_secondary difmap
_audit_creation_method SHELXL-97
_cell_angle_alpha 90.00
_cell_angle_beta 94.1090(10)
_cell_angle_gamma 90.00
_cell_formula_units_Z 4
_cell_length_a 15.6147(3)
_cell_length_b 15.2102(4)
_cell_length_c 19.6534(5)
_cell_measurement_reflns_used 19537
_cell_measurement_temperature 120(2)
_cell_measurement_theta_max 27.6
_cell_measurement_theta_min 1.6
_cell_volume 4655.74(19)
_computing_cell_refinement
;
CrystalClear-SM Expert 2.0 r7 (Rigaku, 2011)
;
_computing_data_collection
;
CrystalClear-SM Expert 2.0 r7 (Rigaku, 2011)
;
_computing_data_reduction
;
CrystalClear-SM Expert 2.0 r7 (Rigaku, 2011)
;
_computing_molecular_graphics 'ORTEP3 for Windows (Farrugia, 1997)'
_computing_publication_material 'WinGX (Farrugia, 1999)'
_computing_structure_refinement 'SHELXL-97 (Sheldrick, 2008)'
_computing_structure_solution 'SHELXS-97 (Sheldrick, 2008)'
_diffrn_ambient_temperature 120(2)
_diffrn_detector RX
_diffrn_detector_area_resol_mean 10.0000
_diffrn_measured_fraction_theta_full 0.992
_diffrn_measured_fraction_theta_max 0.992
_diffrn_measurement_device
;
Crystal Goniometer
;
_diffrn_measurement_device_type
;
Rigaku RAXIS conversion
;
_diffrn_measurement_method 'profile data from \w-scans'
_diffrn_measurement_specimen_support Mitegen
_diffrn_radiation_monochromator 'Graphite Monochromator'
_diffrn_radiation_type MoK\a
_diffrn_radiation_wavelength 0.71075
_diffrn_reflns_av_R_equivalents 0.0573
_diffrn_reflns_av_sigmaI/netI 0.0841
_diffrn_reflns_limit_h_max 20
_diffrn_reflns_limit_h_min -20
_diffrn_reflns_limit_k_max 19
_diffrn_reflns_limit_k_min -18
_diffrn_reflns_limit_l_max 18
_diffrn_reflns_limit_l_min -25
_diffrn_reflns_number 26002
_diffrn_reflns_theta_full 27.48
_diffrn_reflns_theta_max 27.48
_diffrn_reflns_theta_min 2.94
_diffrn_source 'Sealed Tube'
_diffrn_source_current 40.0
_diffrn_source_power 2.0
_diffrn_source_voltage 50.0
_exptl_absorpt_coefficient_mu 0.426
_exptl_absorpt_correction_T_max 1.000
_exptl_absorpt_correction_T_min 0.659
_exptl_absorpt_correction_type multi-scan
_exptl_absorpt_process_details
;
CrystalClear-SM Expert 2.0 r7 (Rigaku, 2011)
;
_exptl_crystal_colour Red
_exptl_crystal_density_diffrn 1.362
_exptl_crystal_density_method 'not measured'
_exptl_crystal_description 'Cut Block'
_exptl_crystal_F_000 1984
_exptl_crystal_size_max 0.30
_exptl_crystal_size_mid 0.18
_exptl_crystal_size_min 0.14
_refine_diff_density_max 0.693
_refine_diff_density_min -0.355
_refine_diff_density_rms 0.074
_refine_ls_extinction_method none
_refine_ls_goodness_of_fit_ref 1.070
_refine_ls_hydrogen_treatment constr
_refine_ls_matrix_type full
_refine_ls_number_parameters 632
_refine_ls_number_reflns 10598
_refine_ls_number_restraints 0
_refine_ls_restrained_S_all 1.070
_refine_ls_R_factor_all 0.0845
_refine_ls_R_factor_gt 0.0593
_refine_ls_shift/su_max 0.001
_refine_ls_shift/su_mean 0.000
_refine_ls_structure_factor_coef Fsqd
_refine_ls_weighting_details 'calc w=1/[\s^2^(Fo^2^)+(0.0349P)^2^+5.6724P] where P=(Fo^2^+2Fc^2^)/3'
_refine_ls_weighting_scheme calc
_refine_ls_wR_factor_gt 0.1190
_refine_ls_wR_factor_ref 0.1447
_reflns_number_gt 8132
_reflns_number_total 10598
_reflns_threshold_expression >2\s(I)
_cod_data_source_file ol203415r_si_001.cif
_cod_data_source_block 4b
_cod_depositor_comments
;
The following automatic conversions were performed:

'_exptl_absorpt_correction_type' value 'Multi-scan' changed to
'multi-scan' according to
/home/saulius/struct/CIF-dictionaries/cif_core.dic dictionary named
'cif_core.dic' version 2.4.1 from 2010-06-29.

Automatic conversion script
Id: cif_fix_values 1715 2011-07-08 13:25:40Z adriana 
;
_cod_original_sg_symbol_H-M P21/n
_cod_database_code 1503609

loop_
_symmetry_equiv_pos_as_xyz
'x, y, z'
'-x+1/2, y+1/2, -z+1/2'
'-x, -y, -z'
'x-1/2, -y-1/2, z-1/2'

loop_
_atom_site_label
_atom_site_type_symbol
_atom_site_fract_x
_atom_site_fract_y
_atom_site_fract_z
_atom_site_U_iso_or_equiv
_atom_site_adp_type
_atom_site_occupancy
_atom_site_symmetry_multiplicity
_atom_site_calc_flag
_atom_site_refinement_flags
Co1 Co 0.60944(2) 0.75931(2) 0.04151(2) 0.01912(11) Uani 1 1 d .
C1 C 0.52507(17) 0.68241(18) 0.08307(14) 0.0186(6) Uani 1 1 d .
C2 C 0.54221(16) 0.65119(18) 0.01469(15) 0.0196(6) Uani 1 1 d .
C3 C 0.63021(17) 0.63017(18) 0.03887(15) 0.0191(6) Uani 1 1 d .
C4 C 0.61407(16) 0.66034(18) 0.10718(14) 0.0180(5) Uani 1 1 d .
C5 C 0.44907(17) 0.70817(19) 0.11747(15) 0.0202(6) Uani 1 1 d .
C6 C 0.36994(17) 0.66717(19) 0.10088(15) 0.0215(6) Uani 1 1 d .
H6 H 0.3638 0.6279 0.0633 0.026 Uiso 1 1 calc R
C7 C 0.30059(18) 0.6838(2) 0.13927(15) 0.0234(6) Uani 1 1 d .
H7 H 0.2477 0.6543 0.1286 0.028 Uiso 1 1 calc R
C8 C 0.30761(17) 0.74361(19) 0.19380(15) 0.0228(6) Uani 1 1 d .
C9 C 0.38551(18) 0.78777(19) 0.20761(16) 0.0233(6) Uani 1 1 d .
H9 H 0.3904 0.8307 0.2428 0.028 Uiso 1 1 calc R
C10 C 0.45514(18) 0.76960(19) 0.17081(15) 0.0224(6) Uani 1 1 d .
H10 H 0.5080 0.7991 0.1817 0.027 Uiso 1 1 calc R
C11 C 0.23445(18) 0.7652(2) 0.23541(16) 0.0249(6) Uani 1 1 d .
C12 C 0.17891(19) 0.6922(2) 0.25778(16) 0.0271(7) Uani 1 1 d .
C13 C 0.09814(19) 0.7126(2) 0.27956(16) 0.0315(7) Uani 1 1 d .
H13 H 0.0785 0.7717 0.2777 0.038 Uiso 1 1 calc R
C14 C 0.0467(2) 0.6478(3) 0.30377(17) 0.0376(8) Uani 1 1 d .
H14 H -0.0083 0.6622 0.3184 0.045 Uiso 1 1 calc R
C15 C 0.0752(2) 0.5619(3) 0.30669(18) 0.0414(9) Uani 1 1 d .
H15 H 0.0397 0.5175 0.3237 0.050 Uiso 1 1 calc R
C16 C 0.1556(2) 0.5395(2) 0.28502(17) 0.0353(8) Uani 1 1 d .
H16 H 0.1746 0.4801 0.2866 0.042 Uiso 1 1 calc R
C17 C 0.2070(2) 0.6053(2) 0.26119(17) 0.0306(7) Uani 1 1 d .
H17 H 0.2622 0.5909 0.2470 0.037 Uiso 1 1 calc R
C18 C 0.49263(17) 0.63201(19) -0.04936(14) 0.0195(6) Uani 1 1 d .
C19 C 0.42830(18) 0.6870(2) -0.07784(16) 0.0252(6) Uani 1 1 d .
H19 H 0.4106 0.7366 -0.0531 0.030 Uiso 1 1 calc R
C20 C 0.39006(19) 0.6695(2) -0.14231(16) 0.0276(7) Uani 1 1 d .
H20 H 0.3457 0.7069 -0.1610 0.033 Uiso 1 1 calc R
C21 C 0.41586(18) 0.5971(2) -0.18047(16) 0.0243(6) Uani 1 1 d .
C22 C 0.47533(18) 0.5389(2) -0.14992(16) 0.0256(6) Uani 1 1 d .
H22 H 0.4908 0.4874 -0.1736 0.031 Uiso 1 1 calc R
C23 C 0.51224(17) 0.55566(19) -0.08482(15) 0.0219(6) Uani 1 1 d .
H23 H 0.5516 0.5145 -0.0639 0.026 Uiso 1 1 calc R
C24 C 0.3791(2) 0.5879(2) -0.25279(17) 0.0296(7) Uani 1 1 d .
C25 C 0.4351(2) 0.5536(2) -0.30581(17) 0.0293(7) Uani 1 1 d .
C26 C 0.3958(2) 0.5249(2) -0.36818(16) 0.0312(7) Uani 1 1 d .
H26 H 0.3356 0.5320 -0.3772 0.037 Uiso 1 1 calc R
C27 C 0.4434(2) 0.4865(2) -0.41647(18) 0.0387(8) Uani 1 1 d .
H27 H 0.4158 0.4676 -0.4586 0.046 Uiso 1 1 calc R
C28 C 0.5305(2) 0.4753(3) -0.40427(18) 0.0458(9) Uani 1 1 d .
H28 H 0.5625 0.4458 -0.4367 0.055 Uiso 1 1 calc R
C29 C 0.5720(2) 0.5078(3) -0.3436(2) 0.0431(9) Uani 1 1 d .
H29 H 0.6326 0.5028 -0.3358 0.052 Uiso 1 1 calc R
C30 C 0.5248(2) 0.5467(2) -0.29543(18) 0.0350(8) Uani 1 1 d .
H30 H 0.5531 0.5692 -0.2547 0.042 Uiso 1 1 calc R
C31 C 0.70115(17) 0.58629(18) 0.00667(14) 0.0194(6) Uani 1 1 d .
C32 C 0.71797(17) 0.60773(19) -0.06081(15) 0.0224(6) Uani 1 1 d .
H32 H 0.6818 0.6482 -0.0860 0.027 Uiso 1 1 calc R
C33 C 0.78657(18) 0.5704(2) -0.09048(16) 0.0245(6) Uani 1 1 d .
H33 H 0.7980 0.5858 -0.1358 0.029 Uiso 1 1 calc R
C34 C 0.83936(17) 0.50973(19) -0.05410(16) 0.0233(6) Uani 1 1 d .
C35 C 0.81977(18) 0.4844(2) 0.01069(16) 0.0245(6) Uani 1 1 d .
H35 H 0.8532 0.4403 0.0343 0.029 Uiso 1 1 calc R
C36 C 0.75164(17) 0.52282(19) 0.04158(15) 0.0223(6) Uani 1 1 d .
H36 H 0.7395 0.5059 0.0864 0.027 Uiso 1 1 calc R
C37 C 0.91692(18) 0.4705(2) -0.08331(16) 0.0253(6) Uani 1 1 d .
C38 C 0.97550(17) 0.5294(2) -0.11963(16) 0.0235(6) Uani 1 1 d .
C39 C 0.97607(18) 0.6208(2) -0.11130(17) 0.0272(7) Uani 1 1 d .
H39 H 0.9363 0.6479 -0.0836 0.033 Uiso 1 1 calc R
C40 C 1.03482(19) 0.6719(2) -0.14356(17) 0.0285(7) Uani 1 1 d .
H40 H 1.0349 0.7339 -0.1378 0.034 Uiso 1 1 calc R
C41 C 1.09289(19) 0.6334(2) -0.18376(18) 0.0305(7) Uani 1 1 d .
H41 H 1.1329 0.6689 -0.2056 0.037 Uiso 1 1 calc R
C42 C 1.09304(19) 0.5428(2) -0.19249(16) 0.0275(7) Uani 1 1 d .
H42 H 1.1329 0.5163 -0.2205 0.033 Uiso 1 1 calc R
C43 C 1.03480(18) 0.4908(2) -0.16012(16) 0.0256(6) Uani 1 1 d .
H43 H 1.0355 0.4287 -0.1657 0.031 Uiso 1 1 calc R
C44 C 0.66219(17) 0.65720(18) 0.17425(15) 0.0191(6) Uani 1 1 d .
C45 C 0.61919(17) 0.65101(18) 0.23365(14) 0.0196(6) Uani 1 1 d .
H45 H 0.5582 0.6514 0.2308 0.023 Uiso 1 1 calc R
C46 C 0.66399(17) 0.64419(19) 0.29721(15) 0.0214(6) Uani 1 1 d .
H46 H 0.6334 0.6418 0.3373 0.026 Uiso 1 1 calc R
C47 C 0.75379(17) 0.64084(18) 0.30247(14) 0.0197(6) Uani 1 1 d .
C48 C 0.79650(17) 0.64862(19) 0.24274(15) 0.0206(6) Uani 1 1 d .
H48 H 0.8575 0.6480 0.2455 0.025 Uiso 1 1 calc R
C49 C 0.75220(17) 0.65720(19) 0.17980(15) 0.0215(6) Uani 1 1 d .
H49 H 0.7829 0.6631 0.1400 0.026 Uiso 1 1 calc R
C50 C 0.80346(17) 0.62253(18) 0.36922(15) 0.0200(6) Uani 1 1 d .
C51 C 0.76335(17) 0.63877(19) 0.43490(14) 0.0200(6) Uani 1 1 d .
C52 C 0.70899(18) 0.7099(2) 0.44428(16) 0.0252(6) Uani 1 1 d .
H52 H 0.6977 0.7512 0.4085 0.030 Uiso 1 1 calc R
C53 C 0.6717(2) 0.7203(2) 0.50505(17) 0.0297(7) Uani 1 1 d .
H53 H 0.6350 0.7691 0.5112 0.036 Uiso 1 1 calc R
C54 C 0.6873(2) 0.6599(2) 0.55760(17) 0.0325(7) Uani 1 1 d .
H54 H 0.6604 0.6665 0.5991 0.039 Uiso 1 1 calc R
C55 C 0.7426(2) 0.5897(2) 0.54897(16) 0.0319(7) Uani 1 1 d .
H55 H 0.7533 0.5482 0.5847 0.038 Uiso 1 1 calc R
C56 C 0.78209(19) 0.5802(2) 0.48836(16) 0.0265(6) Uani 1 1 d .
H56 H 0.8219 0.5338 0.4833 0.032 Uiso 1 1 calc R
O1 O 0.22131(14) 0.84116(15) 0.25253(13) 0.0345(5) Uani 1 1 d .
O2 O 0.30470(15) 0.60809(17) -0.26735(13) 0.0406(6) Uani 1 1 d .
O3 O 0.93220(15) 0.39241(15) -0.07693(15) 0.0438(7) Uani 1 1 d .
O4 O 0.87582(12) 0.59163(14) 0.36936(11) 0.0269(5) Uani 1 1 d .
C61 C 0.71336(18) 0.83621(19) 0.02033(16) 0.0250(6) Uani 1 1 d .
C62 C 0.64809(18) 0.84318(19) -0.03397(17) 0.0259(6) Uani 1 1 d .
H62 H 0.6537 0.8281 -0.0803 0.031 Uiso 1 1 calc R
C63 C 0.57342(19) 0.8767(2) -0.00635(17) 0.0278(7) Uani 1 1 d .
H63 H 0.5200 0.8878 -0.0310 0.033 Uiso 1 1 calc R
C64 C 0.59223(19) 0.89087(19) 0.06509(17) 0.0268(7) Uani 1 1 d .
H64 H 0.5537 0.9138 0.0959 0.032 Uiso 1 1 calc R
C65 C 0.67832(19) 0.86482(19) 0.08204(16) 0.0235(6) Uani 1 1 d .
H65 H 0.7074 0.8661 0.1262 0.028 Uiso 1 1 calc R
C66 C 0.80047(19) 0.8024(2) 0.01113(18) 0.0292(7) Uani 1 1 d .
C67 C 0.9318(2) 0.7578(3) 0.0687(2) 0.0492(10) Uani 1 1 d .
H67A H 0.9305 0.6980 0.0500 0.074 Uiso 1 1 calc R
H67B H 0.9604 0.7573 0.1147 0.074 Uiso 1 1 calc R
H67C H 0.9632 0.7964 0.0393 0.074 Uiso 1 1 calc R
O61 O 0.82935(15) 0.79016(19) -0.04321(14) 0.0454(7) Uani 1 1 d .
O62 O 0.84482(13) 0.78974(16) 0.07167(13) 0.0342(5) Uani 1 1 d .

loop_
_atom_site_aniso_label
_atom_site_aniso_U_11
_atom_site_aniso_U_22
_atom_site_aniso_U_33
_atom_site_aniso_U_23
_atom_site_aniso_U_13
_atom_site_aniso_U_12
Co1 0.01960(18) 0.0188(2) 0.0189(2) -0.00018(16) 0.00109(14) 0.00130(14)
C1 0.0224(13) 0.0173(13) 0.0159(14) -0.0006(11) 0.0003(11) 0.0002(10)
C2 0.0187(12) 0.0192(14) 0.0211(15) 0.0011(12) 0.0025(11) 0.0032(10)
C3 0.0205(13) 0.0175(13) 0.0194(14) 0.0021(12) 0.0018(11) 0.0008(10)
C4 0.0187(12) 0.0189(13) 0.0165(14) -0.0040(11) 0.0027(10) 0.0000(10)
C5 0.0189(13) 0.0235(14) 0.0181(14) 0.0015(12) 0.0000(11) 0.0038(11)
C6 0.0221(13) 0.0208(14) 0.0214(15) -0.0040(12) 0.0000(11) 0.0047(11)
C7 0.0215(13) 0.0261(15) 0.0225(15) 0.0022(13) 0.0004(11) 0.0013(11)
C8 0.0224(13) 0.0221(14) 0.0243(15) 0.0036(12) 0.0037(11) 0.0041(11)
C9 0.0261(14) 0.0217(14) 0.0224(15) -0.0053(12) 0.0031(12) 0.0031(11)
C10 0.0233(13) 0.0220(14) 0.0219(15) -0.0010(12) 0.0008(11) 0.0014(11)
C11 0.0231(14) 0.0288(16) 0.0225(15) -0.0009(13) -0.0009(11) 0.0022(12)
C12 0.0251(14) 0.0354(17) 0.0214(16) 0.0008(14) 0.0056(12) -0.0004(13)
C13 0.0268(15) 0.044(2) 0.0237(17) -0.0021(15) 0.0023(12) 0.0020(14)
C14 0.0242(15) 0.064(3) 0.0248(17) -0.0068(17) 0.0047(13) -0.0106(16)
C15 0.0423(19) 0.057(2) 0.0256(18) -0.0024(17) 0.0034(15) -0.0255(18)
C16 0.0479(19) 0.0361(19) 0.0216(17) 0.0009(15) 0.0007(14) -0.0125(15)
C17 0.0315(16) 0.0375(18) 0.0229(16) -0.0012(14) 0.0038(13) -0.0023(14)
C18 0.0198(13) 0.0215(14) 0.0172(14) -0.0004(12) 0.0018(10) -0.0004(11)
C19 0.0271(15) 0.0214(15) 0.0268(16) -0.0040(13) -0.0009(12) 0.0083(11)
C20 0.0282(15) 0.0274(16) 0.0262(17) 0.0013(13) -0.0046(12) 0.0062(12)
C21 0.0282(15) 0.0226(15) 0.0218(15) -0.0023(12) -0.0009(12) -0.0024(12)
C22 0.0286(15) 0.0212(15) 0.0270(16) -0.0062(13) 0.0022(12) -0.0011(12)
C23 0.0220(13) 0.0213(14) 0.0222(15) -0.0023(12) -0.0003(11) 0.0015(11)
C24 0.0365(17) 0.0264(16) 0.0247(17) -0.0013(14) -0.0066(13) 0.0014(13)
C25 0.0383(17) 0.0232(16) 0.0262(17) -0.0001(14) -0.0002(13) -0.0036(13)
C26 0.0418(18) 0.0291(17) 0.0223(16) -0.0014(14) 0.0000(14) -0.0077(14)
C27 0.056(2) 0.038(2) 0.0219(17) -0.0048(15) 0.0046(15) -0.0097(16)
C28 0.053(2) 0.063(3) 0.0235(18) -0.0026(18) 0.0168(16) 0.0018(19)
C29 0.0396(19) 0.053(2) 0.038(2) 0.0039(18) 0.0148(16) -0.0033(17)
C30 0.0369(17) 0.0353(19) 0.0328(19) 0.0029(16) 0.0023(14) -0.0051(14)
C31 0.0208(13) 0.0183(13) 0.0188(14) -0.0003(12) 0.0000(11) 0.0010(10)
C32 0.0225(13) 0.0232(14) 0.0212(15) 0.0006(12) 0.0005(11) 0.0023(11)
C33 0.0262(14) 0.0259(15) 0.0218(15) 0.0022(13) 0.0049(12) 0.0019(12)
C34 0.0233(14) 0.0211(14) 0.0261(16) -0.0010(13) 0.0058(12) 0.0034(11)
C35 0.0228(13) 0.0230(15) 0.0276(16) -0.0013(13) 0.0014(12) 0.0054(11)
C36 0.0247(14) 0.0246(15) 0.0175(14) 0.0006(12) 0.0008(11) 0.0043(11)
C37 0.0271(14) 0.0239(15) 0.0251(16) 0.0024(13) 0.0040(12) 0.0052(12)
C38 0.0218(13) 0.0248(15) 0.0239(16) 0.0019(13) 0.0018(11) 0.0022(11)
C39 0.0235(14) 0.0280(16) 0.0303(17) -0.0055(14) 0.0041(12) 0.0045(12)
C40 0.0287(15) 0.0190(15) 0.0370(19) -0.0012(14) -0.0029(13) -0.0040(12)
C41 0.0270(15) 0.0306(17) 0.0338(18) 0.0070(15) 0.0014(13) -0.0010(13)
C42 0.0307(15) 0.0294(16) 0.0232(16) 0.0011(14) 0.0069(12) 0.0032(13)
C43 0.0282(14) 0.0246(15) 0.0244(16) 0.0023(13) 0.0035(12) 0.0021(12)
C44 0.0216(13) 0.0147(13) 0.0209(15) -0.0027(11) 0.0006(11) 0.0004(10)
C45 0.0190(12) 0.0216(14) 0.0181(14) 0.0010(12) 0.0012(11) 0.0009(11)
C46 0.0225(13) 0.0225(14) 0.0195(15) 0.0012(12) 0.0047(11) -0.0007(11)
C47 0.0233(13) 0.0184(13) 0.0176(14) -0.0011(11) 0.0024(11) -0.0034(11)
C48 0.0174(12) 0.0226(14) 0.0216(15) -0.0031(12) -0.0001(11) -0.0007(11)
C49 0.0210(13) 0.0237(14) 0.0203(15) 0.0001(12) 0.0056(11) 0.0011(11)
C50 0.0212(13) 0.0191(14) 0.0197(15) 0.0021(12) 0.0009(11) -0.0039(10)
C51 0.0213(13) 0.0219(14) 0.0168(14) -0.0031(12) 0.0004(11) -0.0047(11)
C52 0.0246(14) 0.0254(15) 0.0252(16) 0.0003(13) -0.0018(12) -0.0010(12)
C53 0.0298(15) 0.0303(17) 0.0293(18) -0.0097(14) 0.0034(13) -0.0008(13)
C54 0.0368(17) 0.0395(19) 0.0220(16) -0.0091(15) 0.0081(13) -0.0062(14)
C55 0.0409(18) 0.0359(18) 0.0187(16) 0.0042(14) 0.0017(13) -0.0022(14)
C56 0.0267(15) 0.0267(16) 0.0255(16) 0.0043(13) -0.0022(12) -0.0009(12)
O1 0.0334(12) 0.0303(12) 0.0412(14) -0.0038(11) 0.0123(10) 0.0047(9)
O2 0.0400(13) 0.0492(15) 0.0304(13) -0.0062(12) -0.0117(10) 0.0130(11)
O3 0.0412(13) 0.0260(12) 0.0681(19) 0.0086(12) 0.0305(13) 0.0099(10)
O4 0.0196(10) 0.0343(12) 0.0268(12) 0.0053(10) 0.0013(8) 0.0029(9)
C61 0.0235(14) 0.0214(14) 0.0303(17) 0.0013(13) 0.0035(12) -0.0039(11)
C62 0.0295(15) 0.0209(15) 0.0269(17) 0.0006(13) -0.0014(12) -0.0032(12)
C63 0.0278(15) 0.0215(15) 0.0332(18) 0.0045(14) -0.0033(13) -0.0003(12)
C64 0.0296(15) 0.0178(14) 0.0338(18) 0.0002(13) 0.0078(13) 0.0024(12)
C65 0.0312(15) 0.0187(14) 0.0206(15) -0.0035(12) 0.0007(12) -0.0031(11)
C66 0.0264(15) 0.0251(16) 0.0367(19) -0.0012(14) 0.0052(14) -0.0032(12)
C67 0.0269(17) 0.054(2) 0.066(3) -0.002(2) -0.0007(17) 0.0133(16)
O61 0.0346(13) 0.0613(18) 0.0422(16) -0.0031(14) 0.0156(11) 0.0002(12)
O62 0.0248(11) 0.0364(13) 0.0407(14) -0.0022(11) -0.0027(10) 0.0054(9)

loop_
_atom_type_symbol
_atom_type_description
_atom_type_scat_dispersion_real
_atom_type_scat_dispersion_imag
_atom_type_scat_source
C C 0.0033 0.0016 'International Tables Vol C Tables 4.2.6.8 and 6.1.1.4'
H H 0.0000 0.0000 'International Tables Vol C Tables 4.2.6.8 and 6.1.1.4'
O O 0.0106 0.0060 'International Tables Vol C Tables 4.2.6.8 and 6.1.1.4'
Co Co 0.3494 0.9721 'International Tables Vol C Tables 4.2.6.8 and 6.1.1.4'

loop_
_geom_angle_atom_site_label_1
_geom_angle_atom_site_label_2
_geom_angle_atom_site_label_3
_geom_angle
C1 Co1 C4 43.70(11)
C1 Co1 C3 62.80(11)
C4 Co1 C3 43.05(11)
C1 Co1 C2 43.25(11)
C4 Co1 C2 62.68(11)
C3 Co1 C2 42.79(10)
C1 Co1 C65 130.14(12)
C4 Co1 C65 110.27(12)
C3 Co1 C65 134.16(11)
C2 Co1 C65 172.50(12)
C1 Co1 C61 166.42(12)
C4 Co1 C61 124.66(11)
C3 Co1 C61 114.91(11)
C2 Co1 C61 144.75(12)
C65 Co1 C61 40.65(12)
C1 Co1 C64 112.12(12)
C4 Co1 C64 125.90(12)
C3 Co1 C64 168.58(12)
C2 Co1 C64 140.99(11)
C65 Co1 C64 40.10(12)
C61 Co1 C64 67.39(12)
C1 Co1 C63 121.86(12)
C4 Co1 C63 160.82(12)
C3 Co1 C63 151.07(12)
C2 Co1 C63 117.85(12)
C65 Co1 C63 67.82(12)
C61 Co1 C63 67.25(12)
C64 Co1 C63 40.29(13)
C1 Co1 C62 153.15(11)
C4 Co1 C62 158.83(11)
C3 Co1 C62 122.03(12)
C2 Co1 C62 119.34(12)
C65 Co1 C62 68.14(12)
C61 Co1 C62 40.24(12)
C64 Co1 C62 67.46(12)
C63 Co1 C62 39.84(12)
C5 C1 C2 135.9(2)
C5 C1 C4 133.7(2)
C2 C1 C4 89.5(2)
C5 C1 Co1 128.2(2)
C2 C1 Co1 69.10(15)
C4 C1 Co1 68.14(15)
C3 C2 C18 131.8(3)
C3 C2 C1 90.1(2)
C18 C2 C1 137.2(2)
C3 C2 Co1 68.27(15)
C18 C2 Co1 128.9(2)
C1 C2 Co1 67.65(15)
C2 C3 C4 90.6(2)
C2 C3 C31 132.8(3)
C4 C3 C31 136.3(2)
C2 C3 Co1 68.94(15)
C4 C3 Co1 68.07(16)
C31 C3 Co1 125.9(2)
C3 C4 C44 134.8(2)
C3 C4 C1 89.8(2)
C44 C4 C1 134.8(2)
C3 C4 Co1 68.89(16)
C44 C4 Co1 126.95(19)
C1 C4 Co1 68.16(15)
C6 C5 C10 118.8(3)
C6 C5 C1 120.3(3)
C10 C5 C1 120.7(2)
C7 C6 C5 120.2(3)
C7 C6 H6 119.9
C5 C6 H6 119.9
C6 C7 C8 120.8(3)
C6 C7 H7 119.6
C8 C7 H7 119.6
C9 C8 C7 118.6(3)
C9 C8 C11 118.6(3)
C7 C8 C11 122.8(3)
C10 C9 C8 120.7(3)
C10 C9 H9 119.7
C8 C9 H9 119.7
C9 C10 C5 120.9(3)
C9 C10 H10 119.6
C5 C10 H10 119.6
O1 C11 C8 120.6(3)
O1 C11 C12 120.5(3)
C8 C11 C12 118.8(3)
C17 C12 C13 119.0(3)
C17 C12 C11 122.2(3)
C13 C12 C11 118.7(3)
C14 C13 C12 120.6(3)
C14 C13 H13 119.7
C12 C13 H13 119.7
C13 C14 C15 119.8(3)
C13 C14 H14 120.1
C15 C14 H14 120.1
C14 C15 C16 120.9(3)
C14 C15 H15 119.6
C16 C15 H15 119.6
C17 C16 C15 118.8(3)
C17 C16 H16 120.6
C15 C16 H16 120.6
C16 C17 C12 120.9(3)
C16 C17 H17 119.5
C12 C17 H17 119.5
C19 C18 C23 118.4(3)
C19 C18 C2 123.3(3)
C23 C18 C2 118.3(2)
C20 C19 C18 120.1(3)
C20 C19 H19 119.9
C18 C19 H19 119.9
C19 C20 C21 121.1(3)
C19 C20 H20 119.5
C21 C20 H20 119.5
C22 C21 C20 118.5(3)
C22 C21 C24 123.2(3)
C20 C21 C24 118.3(3)
C21 C22 C23 120.1(3)
C21 C22 H22 120.0
C23 C22 H22 120.0
C22 C23 C18 121.4(3)
C22 C23 H23 119.3
C18 C23 H23 119.3
O2 C24 C21 119.6(3)
O2 C24 C25 121.3(3)
C21 C24 C25 119.2(3)
C26 C25 C30 118.2(3)
C26 C25 C24 118.4(3)
C30 C25 C24 123.3(3)
C27 C26 C25 120.8(3)
C27 C26 H26 119.6
C25 C26 H26 119.6
C28 C27 C26 120.5(3)
C28 C27 H27 119.7
C26 C27 H27 119.7
C27 C28 C29 119.6(3)
C27 C28 H28 120.2
C29 C28 H28 120.2
C30 C29 C28 119.9(3)
C30 C29 H29 120.1
C28 C29 H29 120.1
C29 C30 C25 120.7(3)
C29 C30 H30 119.6
C25 C30 H30 119.6
C36 C31 C32 119.1(3)
C36 C31 C3 121.2(3)
C32 C31 C3 119.7(2)
C33 C32 C31 120.4(3)
C33 C32 H32 119.8
C31 C32 H32 119.8
C32 C33 C34 120.2(3)
C32 C33 H33 119.9
C34 C33 H33 119.9
C35 C34 C33 119.5(3)
C35 C34 C37 118.6(3)
C33 C34 C37 121.9(3)
C34 C35 C36 120.7(3)
C34 C35 H35 119.7
C36 C35 H35 119.7
C31 C36 C35 119.9(3)
C31 C36 H36 120.0
C35 C36 H36 120.0
O3 C37 C38 120.8(3)
O3 C37 C34 120.4(3)
C38 C37 C34 118.8(3)
C43 C38 C39 119.1(3)
C43 C38 C37 118.2(3)
C39 C38 C37 122.5(3)
C40 C39 C38 120.1(3)
C40 C39 H39 120.0
C38 C39 H39 120.0
C41 C40 C39 120.6(3)
C41 C40 H40 119.7
C39 C40 H40 119.7
C40 C41 C42 120.0(3)
C40 C41 H41 120.0
C42 C41 H41 120.0
C41 C42 C43 120.0(3)
C41 C42 H42 120.0
C43 C42 H42 120.0
C42 C43 C38 120.2(3)
C42 C43 H43 119.9
C38 C43 H43 119.9
C45 C44 C49 118.4(3)
C45 C44 C4 120.5(2)
C49 C44 C4 121.0(3)
C44 C45 C46 121.1(3)
C44 C45 H45 119.4
C46 C45 H45 119.4
C45 C46 C47 120.4(3)
C45 C46 H46 119.8
C47 C46 H46 119.8
C48 C47 C46 118.1(3)
C48 C47 C50 120.2(2)
C46 C47 C50 121.6(2)
C49 C48 C47 121.5(3)
C49 C48 H48 119.2
C47 C48 H48 119.2
C48 C49 C44 120.3(3)
C48 C49 H49 119.8
C44 C49 H49 119.8
O4 C50 C51 120.4(3)
O4 C50 C47 119.5(3)
C51 C50 C47 120.1(2)
C56 C51 C52 119.5(3)
C56 C51 C50 117.9(3)
C52 C51 C50 122.6(3)
C53 C52 C51 120.3(3)
C53 C52 H52 119.9
C51 C52 H52 119.9
C52 C53 C54 120.3(3)
C52 C53 H53 119.8
C54 C53 H53 119.8
C55 C54 C53 119.6(3)
C55 C54 H54 120.2
C53 C54 H54 120.2
C54 C55 C56 120.2(3)
C54 C55 H55 119.9
C56 C55 H55 119.9
C51 C56 C55 119.9(3)
C51 C56 H56 120.0
C55 C56 H56 120.0
C62 C61 C65 108.4(3)
C62 C61 C66 123.3(3)
C65 C61 C66 128.3(3)
C62 C61 Co1 70.32(16)
C65 C61 Co1 69.42(16)
C66 C61 Co1 124.8(2)
C63 C62 C61 107.7(3)
C63 C62 Co1 70.00(18)
C61 C62 Co1 69.44(17)
C63 C62 H62 126.2
C61 C62 H62 126.2
Co1 C62 H62 126.0
C62 C63 C64 108.3(3)
C62 C63 Co1 70.15(17)
C64 C63 Co1 69.83(17)
C62 C63 H63 125.9
C64 C63 H63 125.9
Co1 C63 H63 125.7
C65 C64 C63 108.2(3)
C65 C64 Co1 69.35(17)
C63 C64 Co1 69.88(17)
C65 C64 H64 125.9
C63 C64 H64 125.9
Co1 C64 H64 126.5
C64 C65 C61 107.4(3)
C64 C65 Co1 70.55(17)
C61 C65 Co1 69.93(16)
C64 C65 H65 126.3
C61 C65 H65 126.3
Co1 C65 H65 124.8
O61 C66 O62 124.1(3)
O61 C66 C61 124.7(3)
O62 C66 C61 111.2(3)
O62 C67 H67A 109.5
O62 C67 H67B 109.5
H67A C67 H67B 109.5
O62 C67 H67C 109.5
H67A C67 H67C 109.5
H67B C67 H67C 109.5
C66 O62 C67 115.9(3)

loop_
_geom_bond_atom_site_label_1
_geom_bond_atom_site_label_2
_geom_bond_distance
Co1 C1 1.981(3)
Co1 C4 1.981(3)
Co1 C3 1.992(3)
Co1 C2 2.001(3)
Co1 C65 2.060(3)
Co1 C61 2.067(3)
Co1 C64 2.076(3)
Co1 C63 2.076(3)
Co1 C62 2.078(3)
C1 C5 1.461(4)
C1 C2 1.468(4)
C1 C4 1.475(4)
C2 C3 1.457(4)
C2 C18 1.459(4)
C3 C4 1.458(4)
C3 C31 1.474(4)
C4 C44 1.471(4)
C5 C6 1.401(4)
C5 C10 1.402(4)
C6 C7 1.387(4)
C6 H6 0.9500
C7 C8 1.404(4)
C7 H7 0.9500
C8 C9 1.399(4)
C8 C11 1.489(4)
C9 C10 1.376(4)
C9 H9 0.9500
C10 H10 0.9500
C11 O1 1.225(4)
C11 C12 1.495(4)
C12 C17 1.392(5)
C12 C13 1.396(4)
C13 C14 1.378(5)
C13 H13 0.9500
C14 C15 1.380(6)
C14 H14 0.9500
C15 C16 1.396(5)
C15 H15 0.9500
C16 C17 1.386(5)
C16 H16 0.9500
C17 H17 0.9500
C18 C19 1.393(4)
C18 C23 1.400(4)
C19 C20 1.387(4)
C19 H19 0.9500
C20 C21 1.407(4)
C20 H20 0.9500
C21 C22 1.389(4)
C21 C24 1.501(4)
C22 C23 1.389(4)
C22 H22 0.9500
C23 H23 0.9500
C24 O2 1.216(4)
C24 C25 1.501(5)
C25 C26 1.401(5)
C25 C30 1.404(5)
C26 C27 1.376(5)
C26 H26 0.9500
C27 C28 1.376(5)
C27 H27 0.9500
C28 C29 1.406(5)
C28 H28 0.9500
C29 C30 1.375(5)
C29 H29 0.9500
C30 H30 0.9500
C31 C36 1.395(4)
C31 C32 1.408(4)
C32 C33 1.378(4)
C32 H32 0.9500
C33 C34 1.399(4)
C33 H33 0.9500
C34 C35 1.385(4)
C34 C37 1.501(4)
C35 C36 1.391(4)
C35 H35 0.9500
C36 H36 0.9500
C37 O3 1.216(4)
C37 C38 1.498(4)
C38 C43 1.394(4)
C38 C39 1.399(4)
C39 C40 1.390(4)
C39 H39 0.9500
C40 C41 1.375(5)
C40 H40 0.9500
C41 C42 1.389(5)
C41 H41 0.9500
C42 C43 1.393(4)
C42 H42 0.9500
C43 H43 0.9500
C44 C45 1.391(4)
C44 C49 1.402(4)
C45 C46 1.391(4)
C45 H45 0.9500
C46 C47 1.400(4)
C46 H46 0.9500
C47 C48 1.396(4)
C47 C50 1.501(4)
C48 C49 1.380(4)
C48 H48 0.9500
C49 H49 0.9500
C50 O4 1.224(3)
C50 C51 1.495(4)
C51 C56 1.392(4)
C51 C52 1.395(4)
C52 C53 1.375(4)
C52 H52 0.9500
C53 C54 1.392(5)
C53 H53 0.9500
C54 C55 1.390(5)
C54 H54 0.9500
C55 C56 1.388(4)
C55 H55 0.9500
C56 H56 0.9500
C61 C62 1.426(4)
C61 C65 1.433(4)
C61 C66 1.477(4)
C62 C63 1.416(4)
C62 H62 0.9500
C63 C64 1.430(5)
C63 H63 0.9500
C64 C65 1.418(4)
C64 H64 0.9500
C65 H65 0.9500
C66 O61 1.203(4)
C66 O62 1.347(4)
C67 O62 1.447(4)
C67 H67A 0.9800
C67 H67B 0.9800
C67 H67C 0.9800
